data_7236875
loop_
_publ_author_name
'Iijima, Kodai'
'Le Gal, Yann'
'Higashino, Toshiki'
'Lorcy, Dominique'
'Mori, Takehiko'

_publ_section_title
;
 Birhodanines and their sulfur analogues for air-stable n-channel organic
 transistors
;
_journal_issue 35
_journal_name_full 'Journal of Materials Chemistry C'
_journal_page_first 9121
_journal_paper_doi 10.1039/C7TC02886E
_journal_volume 5
_journal_year 2017
_chemical_formula_moiety 'C12 H14 N2 O2 S4'
_chemical_formula_sum 'C12 H14 N2 O2 S4'
_chemical_formula_weight 346.49
_space_group_IT_number 14
_space_group_name_Hall '-P 2ybc'
_space_group_name_H-M_alt 'P 1 21/c 1'
_symmetry_cell_setting monoclinic
_symmetry_Int_Tables_number 14
_symmetry_space_group_name_Hall '-P 2ybc'
_symmetry_space_group_name_H-M 'P 1 21/c 1'
_atom_sites_solution_hydrogens geom
_atom_sites_solution_primary direct
_atom_sites_solution_secondary difmap
_audit_update_record
;
2017-06-27 deposited with the CCDC.
2017-08-16 downloaded from the CCDC.
;
_cell_angle_alpha 90.0000
_cell_angle_beta 102.4020
_cell_angle_gamma 90.0000
_cell_formula_units_Z 2
_cell_length_a 13.8023(2)
_cell_length_b 8.15218(10)
_cell_length_c 7.03233(10)
_cell_measurement_reflns_used 8317
_cell_measurement_temperature 296
_cell_measurement_theta_max 68.28
_cell_measurement_theta_min 3.28
_cell_volume 772.805(18)
_computing_cell_refinement 'RAPID AUTO'
_computing_data_collection 'RAPID AUTO (Rigaku, ????)'
_computing_data_reduction 'RAPID AUTO'
_computing_molecular_graphics 'CrystalStructure 4.0'
_computing_publication_material 'CrystalStructure 4.0 (Rigaku, 2010)'
_computing_structure_refinement 'SHELXL97 (Sheldrick, 2008)'
_computing_structure_solution 'Il Milione (Burla, et al., 2007)'
_diffrn_ambient_temperature 296
_diffrn_detector_area_resol_mean 10.000
_diffrn_measured_fraction_theta_full 0.999
_diffrn_measured_fraction_theta_max 0.999
_diffrn_measurement_device_type 'Rigaku R-AXIS RAPID'
_diffrn_measurement_method \w
_diffrn_radiation_type 'Cu K\a'
_diffrn_radiation_wavelength 1.54187
_diffrn_reflns_av_R_equivalents 0.1025
_diffrn_reflns_limit_h_max 16
_diffrn_reflns_limit_h_min -16
_diffrn_reflns_limit_k_max 9
_diffrn_reflns_limit_k_min -9
_diffrn_reflns_limit_l_max 8
_diffrn_reflns_limit_l_min -8
_diffrn_reflns_number 8634
_diffrn_reflns_theta_full 68.23
_diffrn_reflns_theta_max 68.23
_diffrn_standards_number 0
_exptl_absorpt_coefficient_mu 5.671
_exptl_absorpt_correction_T_max 0.868
_exptl_absorpt_correction_T_min 0.675
_exptl_absorpt_correction_type multi-scan
_exptl_absorpt_process_details 'ABSCOR (Rigaku, 1995)'
_exptl_crystal_colour orange
_exptl_crystal_density_diffrn 1.489
_exptl_crystal_density_method 'not measured'
_exptl_crystal_description plate
_exptl_crystal_F_000 360.00
_exptl_crystal_size_max 0.227
_exptl_crystal_size_mid 0.202
_exptl_crystal_size_min 0.025
_refine_diff_density_max 0.330
_refine_diff_density_min -0.460
_refine_ls_extinction_method none
_refine_ls_goodness_of_fit_ref 1.071
_refine_ls_hydrogen_treatment constr
_refine_ls_number_parameters 91
_refine_ls_number_reflns 1414
_refine_ls_number_restraints 0
_refine_ls_R_factor_gt 0.0488
_refine_ls_shift/su_max 0.000
_refine_ls_structure_factor_coef Fsqd
_refine_ls_weighting_details 'w = 1/[\s^2^(Fo^2^)+(0.0806P)^2^+0.1079P] where P=(Fo^2^+2Fc^2^)/3'
_refine_ls_weighting_scheme calc
_refine_ls_wR_factor_ref 0.1284
_reflns_number_gt 1306
_reflns_number_total 1414
_reflns_threshold_expression F^2^>2.0\s(F^2^)
_cod_data_source_file c7tc02886e2.cif
_cod_data_source_block O-N-Pr5
_cod_original_cell_volume 772.806(19)
_cod_database_code 7236875

loop_
_symmetry_equiv_pos_site_id
_symmetry_equiv_pos_as_xyz
1 +X,+Y,+Z
2 -X,1/2+Y,1/2-Z
3 -X,-Y,-Z
4 +X,1/2-Y,1/2+Z

loop_
_atom_site_label
_atom_site_type_symbol
_atom_site_fract_x
_atom_site_fract_y
_atom_site_fract_z
_atom_site_U_iso_or_equiv
_atom_site_adp_type
_atom_site_occupancy
_atom_site_symmetry_multiplicity
_atom_site_calc_flag
_atom_site_refinement_flags
S1 S 0.45712(4) 0.39124(6) 0.20598(8) 0.0470(3) Uani 1.0 4 d .
S2 S 0.27133(5) 0.38945(8) -0.09623(9) 0.0664(3) Uani 1.0 4 d .
O1 O 0.34870(10) 0.6607(2) 0.5528(2) 0.0547(4) Uani 1.0 4 d .
N1 N 0.29857(10) 0.54267(18) 0.2503(3) 0.0404(4) Uani 1.0 4 d .
C1 C 0.46140(12) 0.4946(2) 0.4234(3) 0.0395(4) Uani 1.0 4 d .
C2 C 0.33263(14) 0.4471(3) 0.1176(3) 0.0445(5) Uani 1.0 4 d .
C3 C 0.36569(13) 0.5766(3) 0.4220(3) 0.0400(5) Uani 1.0 4 d .
C4 C 0.19906(14) 0.6152(3) 0.2144(4) 0.0457(5) Uani 1.0 4 d .
C5 C 0.12731(14) 0.5172(3) 0.3029(4) 0.0573(6) Uani 1.0 4 d .
C6 C 0.02669(17) 0.6001(4) 0.2670(4) 0.0677(7) Uani 1.0 4 d .
H4A H 0.1735 0.6235 0.0751 0.0549 Uiso 1.0 4 calc R
H4B H 0.2037 0.7254 0.2678 0.0549 Uiso 1.0 4 calc R
H5A H 0.1531 0.5062 0.4419 0.0688 Uiso 1.0 4 calc R
H5B H 0.1203 0.4081 0.2465 0.0688 Uiso 1.0 4 calc R
H6A H 0.0336 0.7082 0.3225 0.0813 Uiso 1.0 4 calc R
H6B H -0.0175 0.5369 0.3262 0.0813 Uiso 1.0 4 calc R
H6C H 0.0003 0.6078 0.1294 0.0813 Uiso 1.0 4 calc R

loop_
_atom_site_aniso_label
_atom_site_aniso_U_11
_atom_site_aniso_U_22
_atom_site_aniso_U_33
_atom_site_aniso_U_12
_atom_site_aniso_U_13
_atom_site_aniso_U_23
S1 0.0388(4) 0.0532(4) 0.0512(4) 0.00542(17) 0.0144(3) -0.00916(18)
S2 0.0569(5) 0.0779(5) 0.0595(5) 0.0039(3) 0.0018(4) -0.0185(3)
O1 0.0439(8) 0.0639(9) 0.0586(10) 0.0111(7) 0.0160(7) -0.0124(7)
N1 0.0331(8) 0.0422(8) 0.0482(9) 0.0020(6) 0.0136(7) 0.0025(7)
C1 0.0342(9) 0.0402(9) 0.0474(10) 0.0021(7) 0.0161(7) -0.0018(8)
C2 0.0399(10) 0.0435(10) 0.0520(11) -0.0018(8) 0.0136(8) 0.0002(9)
C3 0.0344(9) 0.0406(9) 0.0478(11) 0.0019(7) 0.0147(8) 0.0013(8)
C4 0.0336(10) 0.0486(11) 0.0554(12) 0.0053(7) 0.0106(9) 0.0053(8)
C5 0.0376(11) 0.0650(13) 0.0723(14) 0.0025(9) 0.0182(10) 0.0128(11)
C6 0.0393(12) 0.0921(19) 0.0751(17) 0.0080(11) 0.0197(12) 0.0033(13)

loop_
_atom_type_symbol
_atom_type_description
_atom_type_scat_dispersion_real
_atom_type_scat_dispersion_imag
_atom_type_scat_source
C C 0.0181 0.0091
;
International Tables for Crystallography
(1992, Vol. C, Tables 4.2.6.8 and 6.1.1.4)
;
H H 0.0000 0.0000
;
International Tables for Crystallography
(1992, Vol. C, Table 6.1.1.4)
;
O O 0.0492 0.0322
;
International Tables for Crystallography
(1992, Vol. C, Tables 4.2.6.8 and 6.1.1.4)
;
N N 0.0311 0.0180
;
International Tables for Crystallography
(1992, Vol. C, Tables 4.2.6.8 and 6.1.1.4)
;
S S 0.3331 0.5567
;
International Tables for Crystallography
(1992, Vol. C, Tables 4.2.6.8 and 6.1.1.4)
;

loop_
_geom_angle_atom_site_label_1
_geom_angle_atom_site_label_2
_geom_angle_atom_site_label_3
_geom_angle
_geom_angle_publ_flag
_geom_angle_site_symmetry_1
_geom_angle_site_symmetry_3
C1 S1 C2 91.80(9) yes . .
C2 N1 C3 116.34(15) yes . .
C2 N1 C4 123.81(15) yes . .
C3 N1 C4 119.77(16) yes . .
S1 C1 C1 127.49(15) yes . 3_666
S1 C1 C3 110.63(12) yes . .
C1 C1 C3 121.88(17) yes 3_666 .
S1 C2 S2 121.76(13) yes . .
S1 C2 N1 110.99(13) yes . .
S2 C2 N1 127.25(14) yes . .
O1 C3 N1 125.04(17) yes . .
O1 C3 C1 124.75(16) yes . .
N1 C3 C1 110.21(16) yes . .
N1 C4 C5 112.93(16) yes . .
C4 C5 C6 110.77(19) yes . .
N1 C4 H4A 108.996 no . .
N1 C4 H4B 108.999 no . .
C5 C4 H4A 109.003 no . .
C5 C4 H4B 108.999 no . .
H4A C4 H4B 107.785 no . .
C4 C5 H5A 109.486 no . .
C4 C5 H5B 109.485 no . .
C6 C5 H5A 109.488 no . .
C6 C5 H5B 109.497 no . .
H5A C5 H5B 108.068 no . .
C5 C6 H6A 109.474 no . .
C5 C6 H6B 109.470 no . .
C5 C6 H6C 109.466 no . .
H6A C6 H6B 109.474 no . .
H6A C6 H6C 109.472 no . .
H6B C6 H6C 109.471 no . .

loop_
_geom_bond_atom_site_label_1
_geom_bond_atom_site_label_2
_geom_bond_distance
_geom_bond_publ_flag
_geom_bond_site_symmetry_2
S1 C1 1.7354(19) yes .
S1 C2 1.7571(19) yes .
S2 C2 1.6284(19) yes .
O1 C3 1.210(3) yes .
N1 C2 1.373(3) yes .
N1 C3 1.383(3) yes .
N1 C4 1.467(3) yes .
C1 C1 1.346(3) yes 3_666
C1 C3 1.479(3) yes .
C4 C5 1.507(4) yes .
C5 C6 1.516(3) yes .
C4 H4A 0.970 no .
C4 H4B 0.970 no .
C5 H5A 0.970 no .
C5 H5B 0.970 no .
C6 H6A 0.960 no .
C6 H6B 0.960 no .
C6 H6C 0.960 no .

loop_
_geom_contact_atom_site_label_1
_geom_contact_atom_site_label_2
_geom_contact_distance
_geom_contact_publ_flag
_geom_contact_site_symmetry_2
S1 O1 2.8788(14) no 3_666
S1 C3 3.1853(18) no 3_666
S2 C4 3.177(3) no .
O1 C1 2.883(3) no 3_666
O1 C2 3.486(3) no .
O1 C4 2.820(3) no .
O1 C5 3.389(3) no .
C2 C5 3.412(4) no .
C3 C5 3.252(3) no .
O1 N1 2.944(3) no 4_565
O1 C2 3.244(3) no 4_565
O1 C3 3.335(3) no 4_565
O1 C4 3.147(3) no 4_565
N1 O1 2.944(3) no 4_564
C2 O1 3.244(3) no 4_564
C3 O1 3.335(3) no 4_564
C4 O1 3.147(3) no 4_564
S2 H4A 2.7592 no .
S2 H5B 3.5117 no .
O1 H4B 2.5648 no .
O1 H5A 2.9290 no .
N1 H5A 2.6643 no .
N1 H5B 2.6883 no .
C2 H4A 2.5880 no .
C2 H4B 3.1993 no .
C2 H5B 3.2632 no .
C3 H4A 3.2178 no .
C3 H4B 2.5703 no .
C3 H5A 3.0225 no .
C4 H6A 2.6666 no .
C4 H6B 3.3126 no .
C4 H6C 2.6806 no .
C6 H4A 2.6719 no .
C6 H4B 2.6464 no .
H4A H5A 2.8214 no .
H4A H5B 2.3355 no .
H4A H6A 2.9454 no .
H4A H6B 3.5459 no .
H4A H6C 2.5046 no .
H4B H5A 2.3548 no .
H4B H5B 2.8212 no .
H4B H6A 2.4624 no .
H4B H6B 3.5201 no .
H4B H6C 2.9281 no .
H5A H6A 2.3534 no .
H5A H6B 2.3340 no .
H5A H6C 2.8239 no .
H5B H6A 2.8241 no .
H5B H6B 2.3444 no .
H5B H6C 2.3430 no .
S2 H4B 3.3561 no 4_564
S2 H5A 3.4413 no 1_554
S2 H5B 3.2344 no 4_554
S2 H6B 3.5796 no 3_565
O1 H4A 3.0213 no 4_565
O1 H4B 2.9079 no 4_565
C4 H4A 3.3879 no 4_565
C4 H4B 3.4126 no 4_564
C4 H6A 3.4898 no 4_564
C5 H4A 3.4821 no 4_565
C5 H6A 3.3494 no 2_545
C5 H6B 3.3152 no 3_566
C5 H6C 3.3287 no 3_565
C6 H4A 3.4629 no 4_565
C6 H5B 3.2170 no 2_555
C6 H6A 3.3278 no 2_545
C6 H6A 3.5140 no 4_564
C6 H6B 3.0988 no 3_566
C6 H6C 3.2149 no 3_565
C6 H6C 3.5631 no 4_565
H4A O1 3.0213 no 4_564
H4A C4 3.3879 no 4_564
H4A C5 3.4821 no 4_564
H4A C6 3.4629 no 4_564
H4A H4B 2.5976 no 4_564
H4A H5A 3.1550 no 4_564
H4A H6A 2.7003 no 4_564
H4A H6B 3.4203 no 3_565
H4A H6C 3.1458 no 3_565
H4B S2 3.3561 no 4_565
H4B O1 2.9079 no 4_564
H4B C4 3.4126 no 4_565
H4B H4A 2.5976 no 4_565
H4B H4B 3.5390 no 4_564
H4B H4B 3.5390 no 4_565
H4B H5A 3.1369 no 4_564
H4B H6A 3.5282 no 4_564
H4B H6B 3.5716 no 2_555
H5A S2 3.4413 no 1_556
H5A H4A 3.1550 no 4_565
H5A H4B 3.1369 no 4_565
H5A H6B 2.7556 no 3_566
H5B S2 3.2344 no 4_555
H5B C6 3.2170 no 2_545
H5B H6A 2.6394 no 2_545
H5B H6B 3.3351 no 2_545
H5B H6C 3.1859 no 2_545
H5B H6C 2.8078 no 3_565
H6A C4 3.4898 no 4_565
H6A C5 3.3494 no 2_555
H6A C6 3.3278 no 2_555
H6A C6 3.5140 no 4_565
H6A H4A 2.7003 no 4_565
H6A H4B 3.5282 no 4_565
H6A H5B 2.6394 no 2_555
H6A H6A 3.5817 no 4_564
H6A H6A 3.5817 no 4_565
H6A H6B 2.8678 no 2_555
H6A H6B 3.2213 no 3_566
H6A H6C 3.3192 no 2_555
H6A H6C 2.7468 no 4_565
H6B S2 3.5796 no 3_565
H6B C5 3.3152 no 3_566
H6B C6 3.0988 no 3_566
H6B H4A 3.4203 no 3_565
H6B H4B 3.5716 no 2_545
H6B H5A 2.7556 no 3_566
H6B H5B 3.3351 no 2_555
H6B H6A 2.8678 no 2_545
H6B H6A 3.2213 no 3_566
H6B H6B 2.4619 no 3_566
H6B H6C 3.5150 no 2_545
H6B H6C 3.4702 no 3_565
H6B H6C 3.5734 no 4_565
H6C C5 3.3287 no 3_565
H6C C6 3.2149 no 3_565
H6C C6 3.5631 no 4_564
H6C H4A 3.1458 no 3_565
H6C H5B 3.1859 no 2_555
H6C H5B 2.8078 no 3_565
H6C H6A 3.3192 no 2_545
H6C H6A 2.7468 no 4_564
H6C H6B 3.5150 no 2_555
H6C H6B 3.4702 no 3_565
H6C H6B 3.5734 no 4_564
H6C H6C 2.5292 no 3_565

loop_
_geom_torsion_atom_site_label_1
_geom_torsion_atom_site_label_2
_geom_torsion_atom_site_label_3
_geom_torsion_atom_site_label_4
_geom_torsion
_geom_torsion_publ_flag
_geom_torsion_site_symmetry_1
_geom_torsion_site_symmetry_3
_geom_torsion_site_symmetry_4
C1 S1 C2 S2 -179.57(14) no . . .
C1 S1 C2 N1 0.98(14) no . . .
C2 S1 C1 C1 178.97(16) no . . 3_666
C2 S1 C1 C3 -1.78(12) no . . .
C2 N1 C3 O1 178.71(17) no . . .
C2 N1 C3 C1 -1.5(3) no . . .
C3 N1 C2 S1 0.2(2) no . . .
C3 N1 C2 S2 -179.25(15) no . . .
C2 N1 C4 C5 98.6(2) no . . .
C4 N1 C2 S1 176.83(14) no . . .
C4 N1 C2 S2 -2.6(3) no . . .
C3 N1 C4 C5 -84.87(19) no . . .
C4 N1 C3 O1 1.9(3) no . . .
C4 N1 C3 C1 -178.31(14) no . . .
S1 C1 C1 S1 180.00(11) no . 3_666 3_666
S1 C1 C1 C3 -0.8(3) no . 3_666 3_666
S1 C1 C3 O1 -178.04(14) no . . .
S1 C1 C3 N1 2.17(18) no . . .
C1 C1 C3 O1 1.3(3) no 3_666 . .
C1 C1 C3 N1 -178.53(16) no 3_666 . .
C3 C1 C1 S1 0.8(3) no . 3_666 3_666
C3 C1 C1 C3 180.00(18) no . 3_666 3_666
N1 C4 C5 C6 178.25(15) no . . .
